data_7155053
loop_
_publ_author_name
'Ranjith Kumar, Gadi'
'Kiran Kumar, Yalla'
'Kant, Ruchir'
'Sridhar Reddy, Maddi'

_publ_section_title
;
 Synthesis of benzofuranyl and indolyl methyl azides by tandem
 silver-catalyzed cyclization and azidation.
;
_journal_issue 17
_journal_name_full 'Organic &amp; biomolecular chemistry'
_journal_page_first 4077
_journal_page_last 4088
_journal_paper_doi 10.1039/c6ob00191b
_journal_volume 14
_journal_year 2016
_chemical_compound_source 'see text'
_chemical_formula_moiety 'C24 H22 N4 O2 S'
_chemical_formula_sum 'C24 H22 N4 O2 S'
_chemical_formula_weight 430.53
_space_group_IT_number 4
_symmetry_cell_setting monoclinic
_symmetry_Int_Tables_number 4
_symmetry_space_group_name_Hall 'P 2yb'
_symmetry_space_group_name_H-M 'P 1 21 1'
_atom_sites_solution_hydrogens geom
_atom_sites_solution_primary direct
_atom_sites_solution_secondary difmap
_audit_update_record
;
2015-10-26 deposited with the CCDC.
2016-03-17 downloaded from the CCDC.
;
_cell_angle_alpha 90
_cell_angle_beta 90.558(5)
_cell_angle_gamma 90
_cell_formula_units_Z 2
_cell_length_a 8.431(2)
_cell_length_b 12.486(3)
_cell_length_c 10.251(3)
_cell_measurement_reflns_used 1520
_cell_measurement_temperature 293
_cell_measurement_theta_max 25.4
_cell_measurement_theta_min 3.1
_cell_volume 1079.1(5)
_computing_cell_refinement
;
CrystalClear-SM Expert 2.1 b24 (Rigaku, 2012)
;
_computing_data_collection
;
CrystalClear-SM Expert 2.1 b24 (Rigaku, 2012)
;
_computing_data_reduction
;
CrystalClear-SM Expert 2.1 b24 (Rigaku, 2012)
;
_computing_molecular_graphics 'SHELXTL (Bruker, 1997)'
_computing_structure_refinement 'SHELXL-97 (Sheldrick, 1997)'
_computing_structure_solution 'SHELXS-97 (Sheldrick, 1990)'
_diffrn_ambient_temperature 293(2)
_diffrn_detector CCD
_diffrn_detector_area_resol_mean 28.5714
_diffrn_measured_fraction_theta_full 0.989
_diffrn_measured_fraction_theta_max 0.989
_diffrn_measurement_device
;
AFC12 (Right): Kappa 3 circle
;
_diffrn_measurement_device_type
;
Rigaku Saturn724+ (4x4 bin mode)
;
_diffrn_measurement_method 'profile data from \w-scans'
_diffrn_measurement_specimen_support Fiber
_diffrn_radiation_monochromator Confocal
_diffrn_radiation_type 'Mo K\a'
_diffrn_radiation_wavelength 0.71075
_diffrn_reflns_av_R_equivalents 0.0405
_diffrn_reflns_av_sigmaI/netI 0.0523
_diffrn_reflns_limit_h_max 10
_diffrn_reflns_limit_h_min -10
_diffrn_reflns_limit_k_max 14
_diffrn_reflns_limit_k_min -15
_diffrn_reflns_limit_l_max 7
_diffrn_reflns_limit_l_min -12
_diffrn_reflns_number 7344
_diffrn_reflns_theta_full 25.36
_diffrn_reflns_theta_max 25.36
_diffrn_reflns_theta_min 3.11
_diffrn_source MicroMax003_Mo
_diffrn_source_current 0.6
_diffrn_source_power 0.0
_diffrn_source_voltage 50.0
_exptl_absorpt_coefficient_mu 0.179
_exptl_absorpt_correction_T_max 0.965
_exptl_absorpt_correction_T_min 0.942
_exptl_absorpt_correction_type multi-scan
_exptl_absorpt_process_details 'REQAB (Rigaku, 1998)'
_exptl_crystal_colour Colorless
_exptl_crystal_density_diffrn 1.325
_exptl_crystal_density_method 'Not Measured'
_exptl_crystal_description Block
_exptl_crystal_F_000 452
_exptl_crystal_size_max 0.340
_exptl_crystal_size_mid 0.320
_exptl_crystal_size_min 0.200
_refine_diff_density_max 0.249
_refine_diff_density_min -0.284
_refine_diff_density_rms 0.074
_refine_ls_abs_structure_details 'Flack H D (1983), Acta Cryst. A39, 876-881'
_refine_ls_abs_structure_Flack -0.03(7)
_refine_ls_extinction_method none
_refine_ls_goodness_of_fit_ref 0.948
_refine_ls_hydrogen_treatment constr
_refine_ls_matrix_type full
_refine_ls_number_parameters 280
_refine_ls_number_reflns 3637
_refine_ls_number_restraints 1
_refine_ls_restrained_S_all 0.948
_refine_ls_R_factor_all 0.0499
_refine_ls_R_factor_gt 0.0410
_refine_ls_shift/su_max 0.000
_refine_ls_shift/su_mean 0.000
_refine_ls_structure_factor_coef Fsqd
_refine_ls_weighting_details 'calc w=1/[\s^2^(Fo^2^)+(0.0483P)^2^+0.0000P] where P=(Fo^2^+2Fc^2^)/3'
_refine_ls_weighting_scheme calc
_refine_ls_wR_factor_gt 0.0925
_refine_ls_wR_factor_ref 0.0957
_reflns_number_gt 2940
_reflns_number_total 3637
_reflns_threshold_expression >2sigma(I)
_cod_data_source_file c6ob00191b2.cif
_cod_data_source_block xxx
_cod_depositor_comments
;
The following automatic conversions were performed:

'_symmetry_cell_setting' value 'Monoclinic' changed to 'monoclinic'
according to
/usr/data/users/saulius/crontab/automatic-downloads/rss-feeds/RSC/lib/dictionaries/cif_core.dic
dictionary named 'cif_core.dic' version 2.4.2 from 2011-04-26.

'_exptl_absorpt_correction_type' value 'Multi-scan' changed to
'multi-scan' according to
/usr/data/users/saulius/crontab/automatic-downloads/rss-feeds/RSC/lib/dictionaries/cif_core.dic
dictionary named 'cif_core.dic' version 2.4.2 from 2011-04-26.

'_refine_ls_hydrogen_treatment' value 'Constr' changed to 'constr'
according to
/usr/data/users/saulius/crontab/automatic-downloads/rss-feeds/RSC/lib/dictionaries/cif_core.dic
dictionary named 'cif_core.dic' version 2.4.2 from 2011-04-26.

Automatic conversion script
Id: cif_fix_values 4268 2015-11-12 08:31:59Z antanas 

 Adding full bibliography for 7155052--7155053.cif.
;
_cod_original_sg_symbol_H-M 'P 21'
_cod_database_code 7155053

loop_
_symmetry_equiv_pos_site_id
_symmetry_equiv_pos_as_xyz
1 x,y,z
2 -x,1/2+y,-z

loop_
_atom_site_aniso_label
_atom_site_aniso_U_11
_atom_site_aniso_U_22
_atom_site_aniso_U_33
_atom_site_aniso_U_23
_atom_site_aniso_U_13
_atom_site_aniso_U_12
S1 0.0479(4) 0.0742(5) 0.0537(3) 0.0066(4) 0.0068(3) 0.0176(4)
O1 0.0704(13) 0.0788(15) 0.0772(14) -0.0008(11) 0.0044(10) 0.0314(11)
O2 0.0447(11) 0.0959(15) 0.0704(12) 0.0172(11) 0.0122(9) 0.0065(11)
N1 0.098(2) 0.086(2) 0.0805(18) 0.0169(15) 0.0480(16) 0.0232(17)
N2 0.0603(15) 0.0849(19) 0.0599(14) -0.0026(13) 0.0216(12) -0.0014(14)
N3 0.097(2) 0.123(3) 0.0799(19) -0.0094(18) 0.0320(17) 0.016(2)
N4 0.0534(13) 0.0605(16) 0.0475(11) 0.0009(9) 0.0036(9) 0.0140(10)
C1 0.0571(18) 0.084(3) 0.0576(15) -0.0126(15) 0.0029(13) 0.0086(15)
C2 0.076(2) 0.085(3) 0.072(2) -0.0153(18) -0.0001(17) -0.0042(19)
C3 0.102(3) 0.062(2) 0.073(2) -0.0126(17) -0.0166(19) 0.0029(19)
C4 0.084(2) 0.063(2) 0.0636(19) -0.0059(15) -0.0068(17) 0.0153(17)
C5 0.0583(17) 0.0588(19) 0.0409(13) -0.0029(11) 0.0031(11) 0.0091(13)
C6 0.0557(15) 0.063(2) 0.0384(11) 0.0001(13) 0.0086(11) 0.0130(13)
C7 0.0533(16) 0.0586(17) 0.0419(13) 0.0042(12) 0.0086(11) 0.0121(13)
C8 0.0536(16) 0.0653(19) 0.0428(13) 0.0057(13) 0.0071(11) 0.0142(14)
C9 0.063(2) 0.076(2) 0.085(2) 0.0092(17) -0.0001(17) 0.0210(17)
C10 0.0554(17) 0.0664(17) 0.0564(15) 0.0102(14) 0.0149(13) 0.0106(14)
C11 0.0518(16) 0.0580(17) 0.0503(14) 0.0033(12) 0.0077(12) 0.0013(13)
C12 0.0625(17) 0.0646(19) 0.0547(15) 0.0071(14) 0.0150(13) -0.0011(14)
C13 0.0737(19) 0.057(2) 0.0690(17) 0.0065(15) 0.0058(14) 0.0036(15)
C14 0.0533(14) 0.0643(18) 0.0574(14) -0.0051(15) 0.0024(11) -0.0013(15)
C15 0.0622(18) 0.079(2) 0.0479(15) 0.0004(15) 0.0092(12) 0.0014(15)
C16 0.0681(18) 0.0587(18) 0.0555(15) 0.0101(13) 0.0115(13) 0.0055(14)
C17 0.089(2) 0.074(2) 0.077(2) -0.0133(17) 0.0082(18) 0.0077(19)
C18 0.0432(13) 0.0704(17) 0.0511(13) 0.0112(16) -0.0012(10) 0.0052(15)
C19 0.075(2) 0.069(2) 0.0638(18) 0.0047(16) 0.0024(15) -0.0068(16)
C20 0.075(2) 0.094(3) 0.068(2) 0.0191(19) 0.0075(16) -0.0166(19)
C21 0.0600(17) 0.107(3) 0.0502(14) 0.0050(18) 0.0003(12) -0.0024(19)
C22 0.072(2) 0.087(2) 0.0566(16) -0.0065(15) 0.0020(14) -0.0035(18)
C23 0.0660(19) 0.068(2) 0.0573(16) 0.0052(14) 0.0016(13) -0.0071(15)
C24 0.102(3) 0.161(4) 0.0628(18) 0.007(2) 0.0217(18) -0.018(3)

loop_
_atom_site_label
_atom_site_type_symbol
_atom_site_thermal_displace_type
_atom_site_fract_x
_atom_site_fract_y
_atom_site_fract_z
_atom_site_occupancy
_atom_site_U_iso_or_equiv
_atom_site_calc_flag
_atom_site_refinement_flags
S1 S Uani 0.51418(8) 0.97200(6) 0.17989(6) 1.000 0.0586(2) . .
O1 O Uani 0.4797(3) 1.07962(18) 0.2140(2) 1.000 0.0754(8) . .
O2 O Uani 0.3976(2) 0.89056(18) 0.19804(18) 1.000 0.0703(7) . .
N1 N Uani 0.5792(3) 0.7018(2) 0.4069(3) 1.000 0.0879(11) . .
N2 N Uani 0.4856(3) 0.7626(2) 0.4564(2) 1.000 0.0682(9) . .
N3 N Uani 0.4013(4) 0.8131(3) 0.5137(3) 1.000 0.0998(14) . .
N4 N Uani 0.6724(3) 0.93633(16) 0.27197(19) 1.000 0.0538(8) . .
C1 C Uani 1.0780(3) 0.9980(3) 0.3482(3) 1.000 0.0662(13) . .
C2 C Uani 1.0856(4) 1.1061(3) 0.3495(3) 1.000 0.0777(14) . .
C3 C Uani 0.9505(5) 1.1665(3) 0.3229(3) 1.000 0.0791(14) . .
C4 C Uani 0.8065(4) 1.1196(2) 0.2942(3) 1.000 0.0703(11) . .
C5 C Uani 0.8001(3) 1.0081(2) 0.2922(2) 1.000 0.0527(10) . .
C6 C Uani 0.9352(3) 0.9479(2) 0.3186(2) 1.000 0.0523(9) . .
C7 C Uani 0.7362(3) 0.8298(2) 0.2794(2) 1.000 0.0512(9) . .
C8 C Uani 0.8922(3) 0.8366(2) 0.3111(2) 1.000 0.0539(9) . .
C9 C Uani 1.0089(4) 0.7482(3) 0.3389(3) 1.000 0.0747(12) . .
C10 C Uani 0.6334(3) 0.7312(2) 0.2732(3) 1.000 0.0593(9) . .
C11 C Uani 0.7143(3) 0.6351(2) 0.2127(2) 1.000 0.0533(9) . .
C12 C Uani 0.7147(3) 0.5365(2) 0.2717(3) 1.000 0.0605(10) . .
C13 C Uani 0.7845(4) 0.4503(3) 0.2116(3) 1.000 0.0665(11) . .
C14 C Uani 0.8564(3) 0.4588(3) 0.0908(2) 1.000 0.0583(9) . .
C15 C Uani 0.8543(3) 0.5583(3) 0.0325(3) 1.000 0.0630(10) . .
C16 C Uani 0.7851(3) 0.6449(2) 0.0918(3) 1.000 0.0607(10) . .
C17 C Uani 0.9312(4) 0.3649(3) 0.0249(3) 1.000 0.0800(12) . .
C18 C Uani 0.5825(3) 0.9670(3) 0.0189(2) 1.000 0.0549(8) . .
C19 C Uani 0.6551(4) 1.0557(3) -0.0337(3) 1.000 0.0693(11) . .
C20 C Uani 0.7146(4) 1.0494(3) -0.1582(3) 1.000 0.0790(14) . .
C21 C Uani 0.7034(3) 0.9573(3) -0.2315(3) 1.000 0.0724(12) . .
C22 C Uani 0.6307(4) 0.8701(3) -0.1760(3) 1.000 0.0719(11) . .
C23 C Uani 0.5684(3) 0.8741(3) -0.0523(3) 1.000 0.0638(11) . .
C24 C Uani 0.7698(5) 0.9523(4) -0.3680(3) 1.000 0.1085(18) . .
H1 H Uiso 1.16800 0.95740 0.36690 1.000 0.0800 calc R
H2 H Uiso 1.18120 1.14010 0.36820 1.000 0.0930 calc R
H3 H Uiso 0.95770 1.24080 0.32450 1.000 0.0950 calc R
H4 H Uiso 0.71690 1.16080 0.27680 1.000 0.0840 calc R
H9A H Uiso 1.11120 0.77850 0.35770 1.000 0.1120 calc R
H9B H Uiso 1.01600 0.70220 0.26420 1.000 0.1120 calc R
H9C H Uiso 0.97390 0.70740 0.41270 1.000 0.1120 calc R
H10 H Uiso 0.53940 0.74820 0.22020 1.000 0.0710 calc R
H12 H Uiso 0.66760 0.52790 0.35270 1.000 0.0730 calc R
H13 H Uiso 0.78340 0.38410 0.25330 1.000 0.0800 calc R
H15 H Uiso 0.90080 0.56700 -0.04870 1.000 0.0760 calc R
H16 H Uiso 0.78580 0.71110 0.05020 1.000 0.0730 calc R
H17A H Uiso 0.92180 0.30270 0.07940 1.000 0.1200 calc R
H17B H Uiso 1.04130 0.37970 0.00990 1.000 0.1200 calc R
H17C H Uiso 0.87840 0.35200 -0.05710 1.000 0.1200 calc R
H19 H Uiso 0.66390 1.11880 0.01410 1.000 0.0830 calc R
H20 H Uiso 0.76370 1.10920 -0.19380 1.000 0.0950 calc R
H22 H Uiso 0.62340 0.80670 -0.22320 1.000 0.0860 calc R
H23 H Uiso 0.51740 0.81470 -0.01750 1.000 0.0760 calc R
H24A H Uiso 0.75230 0.88220 -0.40380 1.000 0.1630 calc R
H24B H Uiso 0.88160 0.96690 -0.36500 1.000 0.1630 calc R
H24C H Uiso 0.71770 1.00470 -0.42200 1.000 0.1630 calc R

loop_
_atom_type_symbol
_atom_type_description
_atom_type_scat_dispersion_real
_atom_type_scat_dispersion_imag
_atom_type_scat_source
S S 0.1246 0.1234 'International Tables Vol C Tables 4.2.6.8 and 6.1.1.4'
O O 0.0106 0.0060 'International Tables Vol C Tables 4.2.6.8 and 6.1.1.4'
N N 0.0061 0.0033 'International Tables Vol C Tables 4.2.6.8 and 6.1.1.4'
H H 0.0000 0.0000 'International Tables Vol C Tables 4.2.6.8 and 6.1.1.4'
C C 0.0033 0.0016 'International Tables Vol C Tables 4.2.6.8 and 6.1.1.4'

loop_
_geom_angle_atom_site_label_1
_geom_angle_atom_site_label_2
_geom_angle_atom_site_label_3
_geom_angle
_geom_angle_publ_flag
O1 S1 O2 119.95(14) yes
O1 S1 N4 105.96(12) yes
O1 S1 C18 109.59(15) yes
O2 S1 N4 106.31(11) yes
O2 S1 C18 109.27(14) yes
N4 S1 C18 104.59(12) yes
N2 N1 C10 115.9(2) yes
N1 N2 N3 172.9(3) yes
S1 N4 C5 120.76(16) yes
S1 N4 C7 124.61(17) yes
C5 N4 C7 107.1(2) yes
C2 C1 C6 119.6(3) no
C1 C2 C3 120.1(3) no
C2 C3 C4 122.0(3) no
C3 C4 C5 117.5(3) no
N4 C5 C4 131.6(2) yes
N4 C5 C6 107.9(2) yes
C4 C5 C6 120.4(2) no
C1 C6 C5 120.4(3) no
C1 C6 C8 131.7(3) no
C5 C6 C8 107.9(2) no
N4 C7 C8 108.5(2) yes
N4 C7 C10 122.7(2) yes
C8 C7 C10 128.2(2) no
C6 C8 C7 108.5(2) no
C6 C8 C9 122.3(2) no
C7 C8 C9 129.2(2) no
N1 C10 C7 110.1(2) yes
N1 C10 C11 108.9(2) yes
C7 C10 C11 113.8(2) no
C10 C11 C12 122.0(2) no
C10 C11 C16 119.7(2) no
C12 C11 C16 118.3(2) no
C11 C12 C13 120.3(3) no
C12 C13 C14 122.2(3) no
C13 C14 C15 116.9(3) no
C13 C14 C17 122.2(3) no
C15 C14 C17 121.0(2) no
C14 C15 C16 121.4(3) no
C11 C16 C15 121.0(3) no
S1 C18 C19 119.4(2) yes
S1 C18 C23 120.1(2) yes
C19 C18 C23 120.5(2) no
C18 C19 C20 118.9(3) no
C19 C20 C21 122.0(3) no
C20 C21 C22 117.7(3) no
C20 C21 C24 121.0(3) no
C22 C21 C24 121.3(3) no
C21 C22 C23 121.8(3) no
C18 C23 C22 119.2(3) no
C2 C1 H1 120.00 no
C6 C1 H1 120.00 no
C1 C2 H2 120.00 no
C3 C2 H2 120.00 no
C2 C3 H3 119.00 no
C4 C3 H3 119.00 no
C3 C4 H4 121.00 no
C5 C4 H4 121.00 no
C8 C9 H9A 109.00 no
C8 C9 H9B 110.00 no
C8 C9 H9C 109.00 no
H9A C9 H9B 109.00 no
H9A C9 H9C 109.00 no
H9B C9 H9C 109.00 no
N1 C10 H10 108.00 no
C7 C10 H10 108.00 no
C11 C10 H10 108.00 no
C11 C12 H12 120.00 no
C13 C12 H12 120.00 no
C12 C13 H13 119.00 no
C14 C13 H13 119.00 no
C14 C15 H15 119.00 no
C16 C15 H15 119.00 no
C11 C16 H16 120.00 no
C15 C16 H16 119.00 no
C14 C17 H17A 109.00 no
C14 C17 H17B 110.00 no
C14 C17 H17C 109.00 no
H17A C17 H17B 110.00 no
H17A C17 H17C 109.00 no
H17B C17 H17C 109.00 no
C18 C19 H19 121.00 no
C20 C19 H19 121.00 no
C19 C20 H20 119.00 no
C21 C20 H20 119.00 no
C21 C22 H22 119.00 no
C23 C22 H22 119.00 no
C18 C23 H23 120.00 no
C22 C23 H23 120.00 no
C21 C24 H24A 110.00 no
C21 C24 H24B 110.00 no
C21 C24 H24C 109.00 no
H24A C24 H24B 109.00 no
H24A C24 H24C 109.00 no
H24B C24 H24C 109.00 no

loop_
_geom_bond_atom_site_label_1
_geom_bond_atom_site_label_2
_geom_bond_distance
_geom_bond_publ_flag
S1 O1 1.419(2) yes
S1 O2 1.428(2) yes
S1 N4 1.687(2) yes
S1 C18 1.754(2) yes
N1 N2 1.210(4) yes
N1 C10 1.495(4) yes
N2 N3 1.121(4) yes
N4 C5 1.415(3) yes
N4 C7 1.437(3) yes
C1 C2 1.351(5) no
C1 C6 1.388(4) no
C2 C3 1.391(5) no
C3 C4 1.377(5) no
C4 C5 1.393(4) no
C5 C6 1.389(4) no
C6 C8 1.438(4) no
C7 C8 1.354(4) no
C7 C10 1.507(4) no
C8 C9 1.504(4) no
C10 C11 1.516(4) no
C11 C12 1.372(4) no
C11 C16 1.386(4) no
C12 C13 1.375(4) no
C13 C14 1.388(4) no
C14 C15 1.379(5) no
C14 C17 1.496(5) no
C15 C16 1.373(4) no
C18 C19 1.378(5) no
C18 C23 1.375(5) no
C19 C20 1.378(4) no
C20 C21 1.376(5) no
C21 C22 1.375(5) no
C21 C24 1.513(4) no
C22 C23 1.378(4) no
C1 H1 0.9300 no
C2 H2 0.9300 no
C3 H3 0.9300 no
C4 H4 0.9300 no
C9 H9A 0.9600 no
C9 H9B 0.9600 no
C9 H9C 0.9600 no
C10 H10 0.9800 no
C12 H12 0.9300 no
C13 H13 0.9300 no
C15 H15 0.9300 no
C16 H16 0.9300 no
C17 H17A 0.9600 no
C17 H17B 0.9600 no
C17 H17C 0.9600 no
C19 H19 0.9300 no
C20 H20 0.9300 no
C22 H22 0.9300 no
C23 H23 0.9300 no
C24 H24A 0.9600 no
C24 H24B 0.9600 no
C24 H24C 0.9600 no

loop_
_geom_contact_atom_site_label_1
_geom_contact_atom_site_label_2
_geom_contact_distance
_geom_contact_site_symmetry_2
_geom_contact_publ_flag
S1 H4 3.0700 . no
S1 H10 2.8300 . no
O1 C4 2.911(4) . no
O2 C1 3.393(4) 1_455 no
O2 C10 2.911(3) . no
O2 N2 3.175(3) . no
O1 H4 2.3300 . no
O1 H19 2.6300 . no
O2 H1 2.7400 1_455 no
O2 H10 2.1500 . no
O2 H23 2.6200 . no
O2 H17C 2.7700 2_655 no
N2 O2 3.175(3) . no
N2 N4 3.289(3) . no
N4 N2 3.289(3) . no
N1 H12 2.3600 . no
N3 H9A 2.9400 1_455 no
C1 O2 3.393(4) 1_655 no
C4 O1 2.911(4) . no
C5 C24 3.564(4) 1_556 no
C5 C19 3.596(4) . no
C6 C24 3.515(4) 1_556 no
C8 C16 3.400(4) . no
C9 C11 3.126(4) . no
C9 C16 3.398(4) . no
C10 O2 2.911(3) . no
C11 C9 3.126(4) . no
C13 C23 3.511(4) 2_645 no
C16 C9 3.398(4) . no
C16 C8 3.400(4) . no
C19 C5 3.596(4) . no
C23 C13 3.511(4) 2_655 no
C24 C5 3.564(4) 1_554 no
C24 C6 3.515(4) 1_554 no
C1 H9A 2.7600 . no
C2 H9C 2.8000 2_756 no
C3 H17A 3.0300 1_565 no
C3 H9C 2.8200 2_756 no
C5 H24C 3.0200 1_556 no
C7 H16 2.8100 . no
C9 H20 2.9900 2_745 no
C9 H1 2.9500 . no
C11 H9B 2.7200 . no
C16 H9B 2.7100 . no
C23 H16 2.9300 . no
H1 O2 2.7400 1_655 no
H1 C9 2.9500 . no
H1 H9A 2.2900 . no
H3 H13 2.4200 1_565 no
H4 S1 3.0700 . no
H4 O1 2.3300 . no
H9A N3 2.9400 1_655 no
H9A C1 2.7600 . no
H9A H1 2.2900 . no
H9B C11 2.7200 . no
H9B C16 2.7100 . no
H9B H20 2.3100 2_745 no
H9C C2 2.8000 2_746 no
H9C C3 2.8200 2_746 no
H10 S1 2.8300 . no
H10 O2 2.1500 . no
H10 H23 2.5800 . no
H12 N1 2.3600 . no
H13 H3 2.4200 1_545 no
H13 H17A 2.3700 . no
H16 C7 2.8100 . no
H16 C23 2.9300 . no
H17A C3 3.0300 1_545 no
H17A H13 2.3700 . no
H17C O2 2.7700 2_645 no
H19 O1 2.6300 . no
H20 C9 2.9900 2_755 no
H20 H9B 2.3100 2_755 no
H22 H24A 2.3500 . no
H23 O2 2.6200 . no
H23 H10 2.5800 . no
H24A H22 2.3500 . no
H24C C5 3.0200 1_554 no

loop_
_geom_hbond_atom_site_label_D
_geom_hbond_atom_site_label_H
_geom_hbond_atom_site_label_A
_geom_hbond_distance_DH
_geom_hbond_distance_HA
_geom_hbond_distance_DA
_geom_hbond_angle_DHA
_geom_hbond_publ_flag
C4 H4 O1 0.9300 2.3300 2.911(4) 120.00 yes
C10 H10 O2 0.9800 2.1500 2.911(3) 133.00 yes
C12 H12 N1 0.9300 2.3600 2.742(4) 104.00 yes

loop_
_geom_torsion_atom_site_label_1
_geom_torsion_atom_site_label_2
_geom_torsion_atom_site_label_3
_geom_torsion_atom_site_label_4
_geom_torsion
_geom_torsion_publ_flag
O1 S1 N4 C5 -41.5(2) no
O2 S1 N4 C5 -170.13(18) no
C18 S1 N4 C5 74.3(2) no
O1 S1 N4 C7 172.7(2) no
O2 S1 N4 C7 44.0(2) no
C18 S1 N4 C7 -71.5(2) no
N4 S1 C18 C19 -87.0(3) no
O1 S1 C18 C19 26.2(3) no
O2 S1 C18 C19 159.5(2) no
N4 S1 C18 C23 90.8(2) no
O1 S1 C18 C23 -156.0(2) no
O2 S1 C18 C23 -22.7(3) no
N2 N1 C10 C7 69.0(3) no
N2 N1 C10 C11 -165.7(2) no
S1 N4 C5 C4 28.3(4) no
C7 N4 C5 C4 179.4(3) no
C7 N4 C5 C6 -3.3(2) no
C5 N4 C7 C8 3.8(2) no
C5 N4 C7 C10 175.0(2) no
S1 N4 C7 C8 153.51(18) no
S1 N4 C7 C10 -35.3(3) no
S1 N4 C5 C6 -154.39(16) no
C6 C1 C2 C3 0.8(5) no
C2 C1 C6 C5 -0.9(4) no
C2 C1 C6 C8 -179.4(3) no
C1 C2 C3 C4 -0.3(5) no
C2 C3 C4 C5 -0.2(5) no
C3 C4 C5 C6 0.1(4) no
C3 C4 C5 N4 177.1(3) no
N4 C5 C6 C8 1.6(2) no
C4 C5 C6 C1 0.5(4) no
N4 C5 C6 C1 -177.2(2) no
C4 C5 C6 C8 179.3(2) no
C5 C6 C8 C7 0.8(2) no
C5 C6 C8 C9 -177.9(2) no
C1 C6 C8 C7 179.4(3) no
C1 C6 C8 C9 0.8(4) no
N4 C7 C8 C9 175.7(2) no
C10 C7 C8 C6 -173.4(2) no
N4 C7 C8 C6 -2.8(2) no
N4 C7 C10 N1 -88.1(3) no
N4 C7 C10 C11 149.4(2) no
C8 C7 C10 N1 81.3(3) no
C8 C7 C10 C11 -41.2(4) no
C10 C7 C8 C9 5.1(4) no
N1 C10 C11 C12 7.2(3) no
N1 C10 C11 C16 -175.4(2) no
C7 C10 C11 C16 -52.3(3) no
C7 C10 C11 C12 130.3(3) no
C10 C11 C16 C15 -177.7(2) no
C16 C11 C12 C13 0.2(4) no
C10 C11 C12 C13 177.7(3) no
C12 C11 C16 C15 -0.2(4) no
C11 C12 C13 C14 0.0(5) no
C12 C13 C14 C15 -0.3(4) no
C12 C13 C14 C17 -179.5(3) no
C17 C14 C15 C16 179.6(3) no
C13 C14 C15 C16 0.4(4) no
C14 C15 C16 C11 -0.2(4) no
S1 C18 C19 C20 177.2(2) no
C23 C18 C19 C20 -0.6(5) no
S1 C18 C23 C22 -176.5(2) no
C19 C18 C23 C22 1.3(4) no
C18 C19 C20 C21 0.1(5) no
C19 C20 C21 C22 -0.3(5) no
C19 C20 C21 C24 -180.0(3) no
C20 C21 C22 C23 1.0(5) no
C24 C21 C22 C23 -179.3(3) no
C21 C22 C23 C18 -1.6(5) no
